data_7248670
loop_
_publ_author_name
'Lebedeva, Daria'
'Schick, Lars William'
'Cracco, Daniel'
'Sangsuwan, Withsakorn'
'Castiella-Ona, Gonzalo'
'Silva, Dagoberto O.'
'Marson, Alessandro'
'Svensson Grape, Erik'
'Inge, A. Ken'
'Rossi, Liane M.'
'Subbotina, Elena'
'Manzardo, Alessandro'
'Samec, Joseph S. M.'

_publ_section_title
;
 Sustainable aviation fuel from prehydrolysis liquors
;
_journal_issue 12
_journal_name_full 'Green Chemistry'
_journal_page_first 7258
_journal_page_last 7267
_journal_paper_doi 10.1039/D4GC01257G
_journal_volume 26
_journal_year 2024
_chemical_formula_moiety 'C12 H16 O6'
_chemical_formula_sum 'C12 H16 O6'
_chemical_formula_weight 256.25
_space_group_crystal_system monoclinic
_space_group_IT_number 14
_space_group_name_Hall '-P 2ybc'
_space_group_name_H-M_alt 'P 1 21/c 1'
_atom_sites_solution_hydrogens difmap
_audit_creation_method SHELXL-2018/1
_audit_update_record
;
2023-11-14 deposited with the CCDC.	2024-05-21 downloaded from the CCDC.
;
_cell_angle_alpha 90
_cell_angle_beta 98.7090(10)
_cell_angle_gamma 90
_cell_formula_units_Z 2
_cell_length_a 7.1937(2)
_cell_length_b 9.3874(3)
_cell_length_c 8.8093(3)
_cell_measurement_reflns_used 7238
_cell_measurement_temperature 294(2)
_cell_measurement_theta_max 72.19
_cell_measurement_theta_min 6.22
_cell_volume 588.03(3)
_computing_cell_refinement 'Bruker AXS APEX 3 v2017.3-0'
_computing_data_collection 'Bruker AXS APEX 3 v2017.3-0'
_computing_data_reduction 'Bruker AXS APEX 3 v2017.3-0'
_computing_publication_material 'SHELXL-2018/1 (Sheldrick, 2018)'
_computing_structure_refinement 'SHELXL-2018/1 (Sheldrick, 2018)'
_computing_structure_solution 'SHELXT 2014/5 (Sheldrick, 2014)'
_diffrn_ambient_temperature 294(2)
_diffrn_measured_fraction_theta_full 0.995
_diffrn_measured_fraction_theta_max 0.995
_diffrn_measurement_device_type 'Bruker D8 Venture'
_diffrn_radiation_type CuK\a
_diffrn_radiation_wavelength 1.54178
_diffrn_reflns_av_R_equivalents 0.0467
_diffrn_reflns_av_unetI/netI 0.0307
_diffrn_reflns_Laue_measured_fraction_full 0.995
_diffrn_reflns_Laue_measured_fraction_max 0.995
_diffrn_reflns_limit_h_max 8
_diffrn_reflns_limit_h_min -8
_diffrn_reflns_limit_k_max 11
_diffrn_reflns_limit_k_min -11
_diffrn_reflns_limit_l_max 10
_diffrn_reflns_limit_l_min -10
_diffrn_reflns_number 10018
_diffrn_reflns_point_group_measured_fraction_full 0.995
_diffrn_reflns_point_group_measured_fraction_max 0.995
_diffrn_reflns_theta_full 67.679
_diffrn_reflns_theta_max 72.243
_diffrn_reflns_theta_min 6.224
_exptl_absorpt_coefficient_mu 0.991
_exptl_absorpt_correction_T_max 0.7536
_exptl_absorpt_correction_T_min 0.5193
_exptl_absorpt_correction_type multi-scan
_exptl_absorpt_process_details
;
Krause, L., Herbst-Irmer, R., Sheldrick G.M. & Stalke D.,
J. Appl. Cryst. 48 (2015) 3-10.
;
_exptl_crystal_colour colourless
_exptl_crystal_density_diffrn 1.447
_exptl_crystal_description stubby
_exptl_crystal_F_000 272
_exptl_crystal_size_max 0.54
_exptl_crystal_size_mid 0.44
_exptl_crystal_size_min 0.37
_refine_diff_density_max 0.166
_refine_diff_density_min -0.168
_refine_diff_density_rms 0.038
_refine_ls_extinction_method none
_refine_ls_goodness_of_fit_ref 1.075
_refine_ls_hydrogen_treatment refxyz
_refine_ls_matrix_type full
_refine_ls_number_parameters 106
_refine_ls_number_reflns 1155
_refine_ls_number_restraints 0
_refine_ls_restrained_S_all 1.075
_refine_ls_R_factor_all 0.0370
_refine_ls_R_factor_gt 0.0336
_refine_ls_shift/su_max 0.000
_refine_ls_shift/su_mean 0.000
_refine_ls_structure_factor_coef Fsqd
_refine_ls_weighting_details 'w=1/[\s^2^(Fo^2^)+(0.0328P)^2^+0.1737P] where P=(Fo^2^+2Fc^2^)/3'
_refine_ls_weighting_scheme calc
_refine_ls_wR_factor_gt 0.0828
_refine_ls_wR_factor_ref 0.0855
_reflns_Friedel_coverage 0.000
_reflns_number_gt 1052
_reflns_number_total 1155
_reflns_threshold_expression 'I > 2\s(I)'
_cod_data_source_file d4gc01257g2.cif
_cod_data_source_block 1
_cod_depositor_comments
;
The following automatic conversions were performed:

data item '_exptl_absorpt_correction_type' value 'Multi-scan' was
changed to 'multi-scan' in accordance with the
/home/data/users/saulius/crontab/automatic-downloads/rss-feeds/RSC/lib/dictionaries/cif_core.dic
dictionary named 'cif_core.dic' version 2.4.2 last updated on
2011-04-26.

Automatic conversion script
Id: cif_fix_values 8170 2020-07-09 18:12:32Z antanas 

 Adding full bibliography for 7248670--7248672.cif.
;
_cod_original_sg_symbol_H-M 'P 21/c'
_cod_database_code 7248670
_shelx_shelxl_version_number 2018/1
_shelx_space_group_comment
;
The symmetry employed for this shelxl refinement is uniquely defined
by the following loop, which should always be used as a source of
symmetry information in preference to the above space-group names.
They are only intended as comments.
;

loop_
_space_group_symop_operation_xyz
'x, y, z'
'-x, y+1/2, -z+1/2'
'-x, -y, -z'
'x, -y-1/2, z-1/2'

loop_
_atom_site_label
_atom_site_type_symbol
_atom_site_fract_x
_atom_site_fract_y
_atom_site_fract_z
_atom_site_U_iso_or_equiv
_atom_site_adp_type
_atom_site_occupancy
_atom_site_site_symmetry_order
_atom_site_calc_flag
_atom_site_refinement_flags_posn
_atom_site_refinement_flags_adp
_atom_site_refinement_flags_occupancy
_atom_site_disorder_assembly
_atom_site_disorder_group
C1 C 0.77623(17) 0.60966(13) 0.46266(14) 0.0321(3) Uani 1 1 d . . . . .
H1 H 0.890(2) 0.5944(16) 0.5380(18) 0.039 Uiso 1 1 d . U . . .
C2 C 0.60005(16) 0.58619(12) 0.53231(14) 0.0294(3) Uani 1 1 d . . . . .
H2 H 0.5895(19) 0.6595(16) 0.6105(17) 0.035 Uiso 1 1 d . U . . .
C3 C 0.42282(17) 0.56909(13) 0.40943(14) 0.0312(3) Uani 1 1 d . . . . .
H3 H 0.321(2) 0.6300(16) 0.4205(16) 0.037 Uiso 1 1 d . U . . .
C4 C 0.46062(18) 0.57779(13) 0.24713(15) 0.0363(3) Uani 1 1 d . . . . .
C5 C 0.6475(2) 0.52477(16) 0.21304(15) 0.0411(3) Uani 1 1 d . . . . .
H5A H 0.625(2) 0.4288(19) 0.1644(19) 0.049 Uiso 1 1 d . U . . .
H5B H 0.692(2) 0.5876(19) 0.1332(19) 0.049 Uiso 1 1 d . U . . .
C6 C 0.9445(2) 0.8003(2) 0.3707(2) 0.0510(4) Uani 1 1 d . . . . .
H6A H 1.037(3) 0.792(2) 0.460(3) 0.077 Uiso 1 1 d . U . . .
H6B H 0.984(3) 0.743(2) 0.289(3) 0.077 Uiso 1 1 d . U . . .
H6C H 0.925(3) 0.898(3) 0.340(2) 0.077 Uiso 1 1 d . U . . .
O1 O 0.76929(12) 0.74992(9) 0.40730(11) 0.0365(3) Uani 1 1 d . . . . .
O2 O 0.34596(15) 0.62367(13) 0.14386(12) 0.0573(3) Uani 1 1 d . . . . .
O3 O 0.78928(13) 0.50866(10) 0.34478(10) 0.0392(3) Uani 1 1 d . . . . .

loop_
_atom_site_aniso_label
_atom_site_aniso_U_11
_atom_site_aniso_U_22
_atom_site_aniso_U_33
_atom_site_aniso_U_23
_atom_site_aniso_U_13
_atom_site_aniso_U_12
C1 0.0300(6) 0.0340(6) 0.0319(6) -0.0003(5) 0.0035(5) 0.0039(5)
C2 0.0320(6) 0.0271(6) 0.0293(6) -0.0015(5) 0.0050(5) 0.0033(4)
C3 0.0293(6) 0.0286(6) 0.0353(7) 0.0032(5) 0.0038(5) 0.0069(5)
C4 0.0400(7) 0.0324(6) 0.0343(6) 0.0053(5) -0.0012(5) -0.0040(5)
C5 0.0518(8) 0.0423(7) 0.0298(7) -0.0033(6) 0.0085(6) 0.0019(6)
C6 0.0352(7) 0.0601(10) 0.0587(10) 0.0079(8) 0.0101(7) -0.0098(7)
O1 0.0309(5) 0.0349(5) 0.0443(5) 0.0025(4) 0.0080(4) -0.0022(3)
O2 0.0513(6) 0.0722(8) 0.0437(6) 0.0215(5) -0.0077(5) -0.0008(5)
O3 0.0413(5) 0.0414(5) 0.0360(5) -0.0026(4) 0.0089(4) 0.0134(4)

loop_
_atom_type_symbol
_atom_type_description
_atom_type_scat_dispersion_real
_atom_type_scat_dispersion_imag
_atom_type_scat_source
C C 0.0181 0.0091 'International Tables Vol C Tables 4.2.6.8 and 6.1.1.4'
H H 0.0000 0.0000 'International Tables Vol C Tables 4.2.6.8 and 6.1.1.4'
O O 0.0492 0.0322 'International Tables Vol C Tables 4.2.6.8 and 6.1.1.4'

loop_
_geom_angle_atom_site_label_1
_geom_angle_atom_site_label_2
_geom_angle_atom_site_label_3
_geom_angle
_geom_angle_site_symmetry_1
_geom_angle_site_symmetry_3
_geom_angle_publ_flag
O1 C1 O3 112.05(10) . . ?
O1 C1 C2 106.93(9) . . ?
O3 C1 C2 110.69(10) . . ?
O1 C1 H1 110.8(9) . . ?
O3 C1 H1 104.8(9) . . ?
C2 C1 H1 111.7(9) . . ?
C1 C2 C3 112.61(10) . . ?
C1 C2 C3 114.04(10) . 3_666 ?
C3 C2 C3 90.94(9) . 3_666 ?
C1 C2 H2 110.0(8) . . ?
C3 C2 H2 114.7(8) . . ?
C3 C2 H2 113.5(8) 3_666 . ?
C4 C3 C2 114.32(10) . . ?
C4 C3 C2 114.08(10) . 3_666 ?
C2 C3 C2 89.06(9) . 3_666 ?
C4 C3 H3 108.7(9) . . ?
C2 C3 H3 115.7(9) . . ?
C2 C3 H3 114.1(9) 3_666 . ?
O2 C4 C3 122.36(12) . . ?
O2 C4 C5 119.66(13) . . ?
C3 C4 C5 117.98(11) . . ?
O3 C5 C4 114.90(11) . . ?
O3 C5 H5A 107.4(9) . . ?
C4 C5 H5A 107.2(10) . . ?
O3 C5 H5B 111.4(9) . . ?
C4 C5 H5B 109.5(9) . . ?
H5A C5 H5B 106.0(14) . . ?
O1 C6 H6A 108.3(13) . . ?
O1 C6 H6B 110.3(13) . . ?
H6A C6 H6B 108.9(18) . . ?
O1 C6 H6C 106.3(13) . . ?
H6A C6 H6C 111.6(18) . . ?
H6B C6 H6C 111.4(18) . . ?
C1 O1 C6 113.76(11) . . ?
C1 O3 C5 113.84(9) . . ?

loop_
_geom_bond_atom_site_label_1
_geom_bond_atom_site_label_2
_geom_bond_distance
_geom_bond_site_symmetry_2
_geom_bond_publ_flag
C1 O1 1.4024(15) . ?
C1 O3 1.4197(15) . ?
C1 C2 1.5056(17) . ?
C1 H1 0.982(15) . ?
C2 C3 1.5508(16) . ?
C2 C3 1.5623(17) 3_666 ?
C2 H2 0.984(15) . ?
C3 C4 1.4975(19) . ?
C3 H3 0.946(15) . ?
C4 O2 1.2109(16) . ?
C4 C5 1.506(2) . ?
C5 O3 1.4325(17) . ?
C5 H5A 1.000(18) . ?
C5 H5B 1.007(18) . ?
C6 O1 1.4279(17) . ?
C6 H6A 0.95(2) . ?
C6 H6B 0.98(2) . ?
C6 H6C 0.97(2) . ?
